data_7003504
loop_
_publ_author_name
'Wei, Guo-Hua'
'Yang, Jin'
'Ma, Jian-Fang'
'Liu, Ying-Ying'
'Li, Shun-Li'
'Zhang, Lai-Ping'

_publ_section_title
;
 Syntheses, structures and luminescent properties of zinc(ii) and
 cadmium(ii) coordination complexes based on new bis(imidazolyl)ether
 and different carboxylate ligands
;
_journal_issue 23
_journal_name_full 'Dalton Transactions'
_journal_page_first 3080
_journal_page_last 3092
_journal_paper_doi 10.1039/b716657e
_journal_year 2008
_chemical_formula_moiety 'C38 H35 Cd3 N8 O14.50'
_chemical_formula_sum 'C38 H35 Cd3 N8 O14.5'
_chemical_formula_weight 1172.94
_chemical_name_systematic
;
?
;
_space_group_IT_number 14
_symmetry_cell_setting monoclinic
_symmetry_space_group_name_Hall '-P 2ybc'
_symmetry_space_group_name_H-M 'P 1 21/c 1'
_atom_sites_solution_hydrogens geom
_atom_sites_solution_primary direct
_atom_sites_solution_secondary difmap
_audit_creation_method SHELXL-97
_cell_angle_alpha 90.00
_cell_angle_beta 115.823(9)
_cell_angle_gamma 90.00
_cell_formula_units_Z 4
_cell_length_a 17.474(6)
_cell_length_b 13.589(3)
_cell_length_c 19.478(5)
_cell_measurement_reflns_used 7117
_cell_measurement_temperature 293(2)
_cell_measurement_theta_max 27.5
_cell_measurement_theta_min 3.0
_cell_volume 4163(2)
_computing_cell_refinement PROCESS-AUTO
_computing_data_collection PROCESS-AUTO
_computing_data_reduction PROCESS-AUTO
_computing_molecular_graphics 'SHELXTL-PLUS (Sheldrick, 1990)'
_computing_publication_material SHELXL-97
_computing_structure_refinement 'SHELXL-97 (Sheldrick, 1997)'
_computing_structure_solution 'SHELXS-97 (Sheldrick, 1997)'
_diffrn_ambient_temperature 293(2)
_diffrn_detector_area_resol_mean 10.0
_diffrn_measured_fraction_theta_full 0.998
_diffrn_measured_fraction_theta_max 0.988
_diffrn_measurement_device_type 'Rigaku RAXIS-RAPID'
_diffrn_measurement_method '\w scan'
_diffrn_radiation_monochromator graphite
_diffrn_radiation_source 'fine-focus sealed tube'
_diffrn_radiation_type MoK\a
_diffrn_radiation_wavelength 0.71073
_diffrn_reflns_av_R_equivalents 0.0685
_diffrn_reflns_av_sigmaI/netI 0.0588
_diffrn_reflns_limit_h_max 22
_diffrn_reflns_limit_h_min -22
_diffrn_reflns_limit_k_max 17
_diffrn_reflns_limit_k_min -17
_diffrn_reflns_limit_l_max 23
_diffrn_reflns_limit_l_min -25
_diffrn_reflns_number 38555
_diffrn_reflns_theta_full 25.00
_diffrn_reflns_theta_max 27.48
_diffrn_reflns_theta_min 2.99
_exptl_absorpt_coefficient_mu 1.597
_exptl_absorpt_correction_T_max 0.9
_exptl_absorpt_correction_T_min 0.47
_exptl_absorpt_correction_type multi-scan
_exptl_absorpt_process_details
;
Higashi,T (1995) Program for absorption correction.
Rigaku Corporation, Tokyo, Japan.
;
_exptl_crystal_colour colorless
_exptl_crystal_density_diffrn 1.871
_exptl_crystal_density_method 'not measured'
_exptl_crystal_description Block
_exptl_crystal_F_000 2316
_exptl_crystal_size_max 0.490
_exptl_crystal_size_mid 0.477
_exptl_crystal_size_min 0.055
_refine_diff_density_max 0.971
_refine_diff_density_min -1.401
_refine_diff_density_rms 0.137
_refine_ls_extinction_method none
_refine_ls_goodness_of_fit_ref 1.034
_refine_ls_hydrogen_treatment mixed
_refine_ls_matrix_type full
_refine_ls_number_parameters 578
_refine_ls_number_reflns 9431
_refine_ls_number_restraints 3
_refine_ls_restrained_S_all 1.034
_refine_ls_R_factor_all 0.0701
_refine_ls_R_factor_gt 0.0463
_refine_ls_shift/su_max 0.001
_refine_ls_shift/su_mean 0.000
_refine_ls_structure_factor_coef Fsqd
_refine_ls_weighting_details 'calc w=1/[\s^2^(Fo^2^)+(0.0348P)^2^+12.9169P] where P=(Fo^2^+2Fc^2^)/3'
_refine_ls_weighting_scheme calc
_refine_ls_wR_factor_gt 0.0922
_refine_ls_wR_factor_ref 0.1011
_reflns_number_gt 7117
_reflns_number_total 9431
_reflns_threshold_expression >2sigma(I)
_cod_data_source_file b716657e.txt
_cod_data_source_block compound9
_cod_depositor_comments
;
The following automatic conversions were performed:
'_symmetry_cell_setting' value 'Monoclinic' changed to 'monoclinic'
according to '/home/saulius/struct/CIF-dictionaries/cif_core.dic'
dictionary named 'cif_core.dic' version 2.4.1 from 2010-06-29.

Automatic conversion script
Id: cif_fix_enum 1527 2010-12-29 10:47:43Z saulius 
;
_cod_original_cell_volume 4163.5(19)
_cod_original_sg_symbol_H-M 'P 21/c'
_cod_original_formula_sum 'C38 H35 Cd3 N8 O14.50'
_cod_database_code 7003504

loop_
_symmetry_equiv_pos_as_xyz
'x, y, z'
'-x, y+1/2, -z+1/2'
'-x, -y, -z'
'x, -y-1/2, z-1/2'

loop_
_atom_site_label
_atom_site_type_symbol
_atom_site_fract_x
_atom_site_fract_y
_atom_site_fract_z
_atom_site_U_iso_or_equiv
_atom_site_adp_type
_atom_site_occupancy
_atom_site_symmetry_multiplicity
_atom_site_calc_flag
_atom_site_refinement_flags
_atom_site_disorder_assembly
_atom_site_disorder_group
Cd1 Cd 0.20631(2) 0.39970(3) 0.466410(18) 0.02055(9) Uani 1 1 d . . .
Cd2 Cd 0.34792(2) 0.21264(3) 0.64417(2) 0.02658(10) Uani 1 1 d . . .
Cd3 Cd 0.21441(2) 0.48906(3) 0.284204(19) 0.02329(9) Uani 1 1 d . . .
C1 C 0.1124(3) 0.4156(4) 0.1071(3) 0.0310(12) Uani 1 1 d . . .
H1 H 0.1625 0.4162 0.1013 0.037 Uiso 1 1 calc R . .
C2 C 0.0232(4) 0.4320(5) 0.1538(3) 0.0495(17) Uani 1 1 d . . .
H2 H -0.0002 0.4462 0.1874 0.059 Uiso 1 1 calc R . .
C3 C -0.0206(4) 0.3946(6) 0.0826(4) 0.0548(19) Uani 1 1 d . . .
H3 H -0.0783 0.3795 0.0585 0.066 Uiso 1 1 calc R . .
C4 C 0.0208(4) 0.3470(5) -0.0223(3) 0.0430(15) Uani 1 1 d . . .
H4A H 0.0735 0.3479 -0.0275 0.052 Uiso 1 1 calc R . .
H4B H -0.0187 0.3911 -0.0604 0.052 Uiso 1 1 calc R . .
C5 C -0.0151(4) 0.2446(5) -0.0378(4) 0.0506(17) Uani 1 1 d . . .
H5A H -0.0170 0.2206 -0.0854 0.061 Uiso 1 1 calc R . .
H5B H 0.0207 0.2007 0.0028 0.061 Uiso 1 1 calc R . .
C6 C -0.1442(6) 0.1574(6) -0.0628(5) 0.088(3) Uani 1 1 d . . .
H6A H -0.1896 0.1599 -0.0470 0.106 Uiso 1 1 calc R . .
H6B H -0.1066 0.1038 -0.0355 0.106 Uiso 1 1 calc R . .
C7 C -0.1799(7) 0.1370(7) -0.1426(5) 0.092(3) Uiso 1 1 d . . .
H7A H -0.2162 0.0794 -0.1539 0.111 Uiso 1 1 calc R . .
H7B H -0.1348 0.1232 -0.1576 0.111 Uiso 1 1 calc R . .
C8 C -0.3160(7) 0.2485(7) -0.2109(5) 0.087(3) Uani 1 1 d . . .
H8 H -0.3565 0.2118 -0.2032 0.105 Uiso 1 1 calc R . .
C9 C -0.3284(5) 0.3355(6) -0.2473(4) 0.059(2) Uani 1 1 d . . .
H9 H -0.3800 0.3686 -0.2710 0.070 Uiso 1 1 calc R . .
C10 C -0.1967(5) 0.2984(5) -0.2088(4) 0.068(2) Uani 1 1 d . . .
H10 H -0.1399 0.3008 -0.2000 0.082 Uiso 1 1 calc R . .
C11 C 0.4174(5) 0.3617(5) 0.7952(4) 0.064(2) Uani 1 1 d . . .
H11 H 0.4238 0.3122 0.8302 0.076 Uiso 1 1 calc R . .
C12 C 0.3845(5) 0.4387(5) 0.6922(4) 0.0543(18) Uani 1 1 d . . .
H12 H 0.3627 0.4533 0.6405 0.065 Uiso 1 1 calc R . .
C13 C 0.4239(4) 0.5029(5) 0.7483(4) 0.0514(17) Uani 1 1 d . . .
H13 H 0.4350 0.5686 0.7428 0.062 Uiso 1 1 calc R . .
C14 C 0.4839(5) 0.4978(6) 0.8907(4) 0.069(2) Uani 1 1 d . . .
H14A H 0.5389 0.5250 0.9000 0.083 Uiso 1 1 calc R . .
H14B H 0.4929 0.4469 0.9283 0.083 Uiso 1 1 calc R . .
C15 C 0.4294(6) 0.5771(6) 0.8991(4) 0.070(2) Uani 1 1 d . . .
H15A H 0.4595 0.6108 0.9475 0.085 Uiso 1 1 calc R . .
H15B H 0.4147 0.6248 0.8583 0.085 Uiso 1 1 calc R . .
C16 C 0.2912(7) 0.6000(8) 0.8807(5) 0.092(3) Uani 1 1 d . . .
H16A H 0.2720 0.6259 0.8295 0.110 Uiso 1 1 calc R . .
H16B H 0.3113 0.6543 0.9166 0.110 Uiso 1 1 calc R . .
C17 C 0.2187(5) 0.5458(7) 0.8887(4) 0.083(3) Uani 1 1 d . . .
H17A H 0.1696 0.5886 0.8734 0.100 Uiso 1 1 calc R . .
H17B H 0.2024 0.4883 0.8560 0.100 Uiso 1 1 calc R . .
C18 C 0.2645(5) 0.5758(6) 1.0288(5) 0.066(2) Uani 1 1 d . . .
H18 H 0.2556 0.6434 1.0273 0.079 Uiso 1 1 calc R . .
C19 C 0.2970(5) 0.5184(5) 1.0913(4) 0.0561(18) Uani 1 1 d . . .
H19 H 0.3152 0.5405 1.1411 0.067 Uiso 1 1 calc R . .
C20 C 0.2679(4) 0.4244(5) 0.9955(3) 0.0418(15) Uani 1 1 d . . .
H20 H 0.2610 0.3691 0.9653 0.050 Uiso 1 1 calc R . .
C21 C 0.0642(3) 0.5420(4) 0.3402(3) 0.0262(11) Uani 1 1 d . . .
C22 C -0.1750(3) 0.6594(4) 0.3961(3) 0.0244(11) Uani 1 1 d . . .
C23 C -0.1522(3) 0.7753(4) 0.1589(3) 0.0232(10) Uani 1 1 d . . .
C24 C -0.0188(3) 0.5969(4) 0.3153(2) 0.0221(10) Uani 1 1 d . . .
C25 C -0.0631(3) 0.5949(4) 0.3599(3) 0.0242(10) Uani 1 1 d . . .
H25 H -0.0446 0.5540 0.4024 0.029 Uiso 1 1 calc R . .
C26 C -0.1343(3) 0.6528(4) 0.3417(3) 0.0221(10) Uani 1 1 d . . .
C27 C -0.1632(3) 0.7136(4) 0.2770(3) 0.0233(10) Uani 1 1 d . . .
H27 H -0.2098 0.7545 0.2658 0.028 Uiso 1 1 calc R . .
C28 C -0.1219(3) 0.7127(4) 0.2293(3) 0.0236(10) Uani 1 1 d . . .
C29 C -0.0495(3) 0.6544(4) 0.2495(3) 0.0250(11) Uani 1 1 d . . .
H29 H -0.0213 0.6539 0.2185 0.030 Uiso 1 1 calc R . .
C30 C 0.4094(3) 0.2932(4) 0.5468(3) 0.0268(11) Uani 1 1 d . . .
C31 C 0.3921(3) 0.3845(4) 0.2910(3) 0.0241(10) Uani 1 1 d . . .
C32 C 0.6612(3) 0.4487(4) 0.5297(3) 0.0252(11) Uani 1 1 d . . .
C33 C 0.4503(3) 0.3348(4) 0.4996(3) 0.0236(10) Uani 1 1 d . . .
C34 C 0.4032(3) 0.3460(4) 0.4211(3) 0.0232(10) Uani 1 1 d . . .
H34 H 0.3459 0.3292 0.3981 0.028 Uiso 1 1 calc R . .
C35 C 0.4417(3) 0.3821(4) 0.3770(3) 0.0227(10) Uani 1 1 d . . .
C36 C 0.5270(3) 0.4109(4) 0.4117(3) 0.0234(10) Uani 1 1 d . . .
H36 H 0.5530 0.4337 0.3821 0.028 Uiso 1 1 calc R . .
C37 C 0.5729(3) 0.4055(4) 0.4906(3) 0.0220(10) Uani 1 1 d . . .
C38 C 0.5351(3) 0.3651(4) 0.5334(3) 0.0253(11) Uani 1 1 d . . .
H38 H 0.5668 0.3580 0.5858 0.030 Uiso 1 1 calc R . .
N1 N 0.1062(3) 0.4460(3) 0.1690(2) 0.0291(10) Uani 1 1 d . . .
N2 N 0.0373(3) 0.3837(4) 0.0538(2) 0.0361(11) Uani 1 1 d . . .
N3 N -0.2313(6) 0.2241(5) -0.1871(4) 0.094(3) Uani 1 1 d . . .
N4 N -0.2520(3) 0.3674(4) -0.2438(3) 0.0434(13) Uani 1 1 d . . .
N5 N 0.3808(3) 0.3492(4) 0.7211(3) 0.0447(13) Uani 1 1 d . . .
N6 N 0.4446(3) 0.4548(4) 0.8146(3) 0.0436(12) Uani 1 1 d . . .
N7 N 0.2474(3) 0.5158(5) 0.9689(3) 0.0510(14) Uani 1 1 d . . .
N8 N 0.2991(3) 0.4229(4) 1.0704(3) 0.0368(11) Uani 1 1 d . . .
O1 O 0.1068(2) 0.5599(3) 0.3037(2) 0.0378(9) Uani 1 1 d . . .
O2 O 0.0855(2) 0.4866(3) 0.3969(2) 0.0407(10) Uani 1 1 d . . .
O3 O -0.1668(2) 0.5861(3) 0.43846(19) 0.0304(8) Uani 1 1 d . . .
O4 O -0.2114(2) 0.7378(3) 0.3979(2) 0.0329(9) Uani 1 1 d . . .
O5 O -0.2002(2) 0.8487(3) 0.15302(18) 0.0242(7) Uani 1 1 d . . .
O6 O -0.1304(2) 0.7556(3) 0.1074(2) 0.0335(9) Uani 1 1 d . . .
O7 O 0.3294(2) 0.2956(3) 0.5219(2) 0.0305(8) Uani 1 1 d . . .
O8 O 0.4566(2) 0.2552(3) 0.6101(2) 0.0402(10) Uani 1 1 d . . .
O9 O 0.3128(2) 0.3975(3) 0.26076(18) 0.0319(8) Uani 1 1 d . . .
O10 O 0.4333(2) 0.3683(3) 0.25304(19) 0.0356(9) Uani 1 1 d . . .
O11 O 0.6935(2) 0.4513(3) 0.6005(2) 0.0416(10) Uani 1 1 d . . .
O12 O 0.6941(2) 0.4820(3) 0.4888(2) 0.0356(9) Uani 1 1 d . . .
O13 O -0.0981(3) 0.2468(3) -0.0422(2) 0.0516(12) Uani 1 1 d . . .
O14 O 0.3556(4) 0.5319(4) 0.8961(4) 0.0784(17) Uani 1 1 d . . .
O1W O 0.1830(10) 0.7703(10) 0.9070(9) 0.107(5) Uani 0.50 1 d PD . .
H1A H 0.210(11) 0.772(19) 0.879(10) 0.161 Uiso 0.50 1 d PD . .
H1B H 0.131(4) 0.758(19) 0.878(10) 0.161 Uiso 0.50 1 d PD . .

loop_
_atom_site_aniso_label
_atom_site_aniso_U_11
_atom_site_aniso_U_22
_atom_site_aniso_U_33
_atom_site_aniso_U_23
_atom_site_aniso_U_13
_atom_site_aniso_U_12
Cd1 0.01600(16) 0.03046(19) 0.01632(16) -0.00058(15) 0.00808(12) 0.00030(14)
Cd2 0.02523(19) 0.0360(2) 0.02017(17) 0.00318(16) 0.01140(14) 0.00316(15)
Cd3 0.01843(17) 0.0336(2) 0.01841(17) 0.00138(16) 0.00856(13) 0.00016(14)
C1 0.025(3) 0.037(3) 0.030(3) -0.001(2) 0.011(2) 0.004(2)
C2 0.034(3) 0.080(5) 0.039(3) -0.019(3) 0.020(3) -0.011(3)
C3 0.026(3) 0.093(6) 0.046(4) -0.028(4) 0.016(3) -0.011(3)
C4 0.039(3) 0.061(4) 0.024(3) -0.004(3) 0.009(2) 0.007(3)
C5 0.052(4) 0.046(4) 0.038(3) -0.006(3) 0.005(3) 0.008(3)
C6 0.117(8) 0.053(5) 0.064(5) 0.006(4) 0.010(5) -0.026(5)
C8 0.115(8) 0.085(6) 0.055(5) -0.012(5) 0.029(5) -0.070(6)
C9 0.071(5) 0.067(5) 0.040(4) -0.005(4) 0.026(4) -0.025(4)
C10 0.070(5) 0.051(4) 0.045(4) 0.013(4) -0.010(4) -0.021(4)
C11 0.100(6) 0.050(4) 0.031(3) 0.008(3) 0.020(4) -0.018(4)
C12 0.073(5) 0.050(4) 0.040(4) 0.000(3) 0.024(3) -0.015(4)
C13 0.065(5) 0.047(4) 0.047(4) -0.003(3) 0.029(3) -0.022(3)
C14 0.072(5) 0.082(6) 0.042(4) -0.016(4) 0.015(4) -0.022(5)
C15 0.102(7) 0.070(5) 0.052(4) -0.015(4) 0.045(5) -0.020(5)
C16 0.117(8) 0.096(7) 0.082(6) 0.043(6) 0.060(6) 0.002(6)
C17 0.074(6) 0.111(7) 0.051(5) 0.042(5) 0.016(4) 0.009(5)
C18 0.078(6) 0.047(4) 0.084(6) 0.020(4) 0.046(5) 0.022(4)
C19 0.081(5) 0.046(4) 0.050(4) -0.005(3) 0.037(4) 0.009(4)
C20 0.046(4) 0.042(4) 0.031(3) 0.005(3) 0.011(3) -0.004(3)
C21 0.019(2) 0.034(3) 0.026(2) -0.002(2) 0.010(2) 0.007(2)
C22 0.019(2) 0.038(3) 0.020(2) 0.000(2) 0.0117(19) 0.000(2)
C23 0.018(2) 0.034(3) 0.016(2) 0.004(2) 0.0063(18) 0.001(2)
C24 0.019(2) 0.032(3) 0.014(2) 0.002(2) 0.0061(18) 0.006(2)
C25 0.028(3) 0.028(3) 0.021(2) 0.003(2) 0.015(2) 0.003(2)
C26 0.020(2) 0.029(3) 0.020(2) 0.001(2) 0.0112(19) 0.0022(19)
C27 0.019(2) 0.027(3) 0.022(2) 0.003(2) 0.0078(19) 0.0063(19)
C28 0.022(2) 0.030(3) 0.018(2) -0.003(2) 0.0086(19) 0.001(2)
C29 0.025(3) 0.037(3) 0.020(2) 0.007(2) 0.016(2) 0.006(2)
C30 0.025(3) 0.033(3) 0.025(2) -0.002(2) 0.013(2) 0.000(2)
C31 0.020(2) 0.033(3) 0.021(2) -0.004(2) 0.0093(19) -0.008(2)
C32 0.020(2) 0.030(3) 0.023(2) -0.002(2) 0.007(2) -0.002(2)
C33 0.021(2) 0.030(3) 0.022(2) -0.001(2) 0.0120(19) 0.002(2)
C34 0.015(2) 0.031(3) 0.023(2) -0.001(2) 0.0084(18) -0.0026(19)
C35 0.018(2) 0.031(3) 0.018(2) -0.005(2) 0.0075(18) 0.0006(19)
C36 0.023(2) 0.032(3) 0.018(2) -0.003(2) 0.0120(19) -0.004(2)
C37 0.017(2) 0.030(3) 0.019(2) -0.003(2) 0.0077(18) -0.0014(19)
C38 0.025(3) 0.029(3) 0.021(2) -0.004(2) 0.009(2) -0.001(2)
N1 0.023(2) 0.037(2) 0.026(2) -0.002(2) 0.0094(18) 0.0004(18)
N2 0.028(2) 0.050(3) 0.027(2) -0.010(2) 0.0092(19) -0.002(2)
N3 0.121(7) 0.057(4) 0.044(4) 0.018(3) -0.021(4) -0.046(4)
N4 0.052(3) 0.044(3) 0.024(2) 0.006(2) 0.008(2) -0.013(2)
N5 0.061(4) 0.041(3) 0.033(3) 0.003(2) 0.021(2) -0.011(3)
N6 0.050(3) 0.046(3) 0.035(3) -0.005(2) 0.018(2) -0.009(2)
N7 0.039(3) 0.071(4) 0.045(3) 0.021(3) 0.019(2) 0.004(3)
N8 0.037(3) 0.044(3) 0.031(2) -0.004(2) 0.018(2) -0.002(2)
O1 0.030(2) 0.055(3) 0.036(2) 0.0090(19) 0.0209(17) 0.0149(18)
O2 0.031(2) 0.060(3) 0.036(2) 0.021(2) 0.0186(17) 0.0234(19)
O3 0.039(2) 0.037(2) 0.0257(18) 0.0054(17) 0.0238(16) 0.0025(16)
O4 0.029(2) 0.038(2) 0.041(2) 0.0007(18) 0.0232(17) 0.0069(16)
O5 0.0182(16) 0.0331(19) 0.0212(16) 0.0025(15) 0.0086(13) 0.0073(14)
O6 0.038(2) 0.043(2) 0.0259(18) 0.0052(17) 0.0201(17) 0.0118(17)
O7 0.0207(17) 0.041(2) 0.0327(19) 0.0070(17) 0.0146(15) 0.0023(15)
O8 0.030(2) 0.063(3) 0.028(2) 0.019(2) 0.0130(17) 0.0047(19)
O9 0.0187(17) 0.056(2) 0.0179(16) 0.0004(17) 0.0047(14) -0.0008(16)
O10 0.0259(19) 0.062(3) 0.0238(18) -0.0099(18) 0.0151(15) -0.0076(18)
O11 0.029(2) 0.064(3) 0.0213(18) -0.0028(19) 0.0016(16) -0.0150(19)
O12 0.028(2) 0.046(2) 0.032(2) 0.0002(18) 0.0123(16) -0.0125(17)
O13 0.055(3) 0.049(3) 0.042(2) -0.004(2) 0.012(2) -0.007(2)
O14 0.111(5) 0.068(4) 0.092(4) 0.002(3) 0.078(4) -0.010(4)
O1W 0.109(11) 0.056(7) 0.158(13) 0.061(9) 0.059(10) 0.040(8)

loop_
_atom_type_symbol
_atom_type_description
_atom_type_scat_dispersion_real
_atom_type_scat_dispersion_imag
_atom_type_scat_source
C C 0.0033 0.0016 'International Tables Vol C Tables 4.2.6.8 and 6.1.1.4'
H H 0.0000 0.0000 'International Tables Vol C Tables 4.2.6.8 and 6.1.1.4'
N N 0.0061 0.0033 'International Tables Vol C Tables 4.2.6.8 and 6.1.1.4'
O O 0.0106 0.0060 'International Tables Vol C Tables 4.2.6.8 and 6.1.1.4'
Cd Cd -0.8075 1.2024 'International Tables Vol C Tables 4.2.6.8 and 6.1.1.4'

loop_
_geom_angle_atom_site_label_1
_geom_angle_atom_site_label_2
_geom_angle_atom_site_label_3
_geom_angle
_geom_angle_site_symmetry_1
_geom_angle_site_symmetry_3
_geom_angle_publ_flag
O12 Cd1 O3 94.73(14) 3_666 3_566 ?
O12 Cd1 O2 102.73(15) 3_666 . ?
O3 Cd1 O2 84.71(13) 3_566 . ?
O12 Cd1 O5 106.55(12) 3_666 2_545 ?
O3 Cd1 O5 158.25(12) 3_566 2_545 ?
O2 Cd1 O5 86.25(13) . 2_545 ?
O12 Cd1 O7 81.73(14) 3_666 . ?
O3 Cd1 O7 102.46(13) 3_566 . ?
O2 Cd1 O7 171.34(14) . . ?
O5 Cd1 O7 85.35(12) 2_545 . ?
O12 Cd1 O6 158.33(13) 3_666 2_545 ?
O3 Cd1 O6 105.67(13) 3_566 2_545 ?
O2 Cd1 O6 86.63(15) . 2_545 ?
O5 Cd1 O6 54.00(11) 2_545 2_545 ?
O7 Cd1 O6 86.72(13) . 2_545 ?
O4 Cd2 N8 88.06(15) 3_566 4_565 ?
O4 Cd2 O10 129.93(13) 3_566 4_566 ?
N8 Cd2 O10 96.37(16) 4_565 4_566 ?
O4 Cd2 N5 85.43(17) 3_566 . ?
N8 Cd2 N5 172.24(18) 4_565 . ?
O10 Cd2 N5 84.63(16) 4_566 . ?
O4 Cd2 O8 132.95(13) 3_566 . ?
N8 Cd2 O8 98.58(16) 4_565 . ?
O10 Cd2 O8 95.76(13) 4_566 . ?
N5 Cd2 O8 88.96(17) . . ?
O4 Cd2 O7 81.01(12) 3_566 . ?
N8 Cd2 O7 84.65(15) 4_565 . ?
O10 Cd2 O7 149.03(12) 4_566 . ?
N5 Cd2 O7 98.47(15) . . ?
O8 Cd2 O7 53.73(11) . . ?
O11 Cd3 O1 88.03(15) 3_666 . ?
O11 Cd3 N1 170.96(16) 3_666 . ?
O1 Cd3 N1 83.27(15) . . ?
O11 Cd3 N4 81.41(16) 3_666 3_565 ?
O1 Cd3 N4 94.45(18) . 3_565 ?
N1 Cd3 N4 96.78(16) . 3_565 ?
O11 Cd3 O9 96.85(14) 3_666 . ?
O1 Cd3 O9 172.17(14) . . ?
N1 Cd3 O9 92.06(14) . . ?
N4 Cd3 O9 92.34(17) 3_565 . ?
O11 Cd3 O5 87.98(13) 3_666 2_545 ?
O1 Cd3 O5 88.52(13) . 2_545 ?
N1 Cd3 O5 94.23(14) . 2_545 ?
N4 Cd3 O5 168.86(14) 3_565 2_545 ?
O9 Cd3 O5 85.55(13) . 2_545 ?
N1 C1 N2 111.5(5) . . ?
N1 C1 H1 124.3 . . ?
N2 C1 H1 124.3 . . ?
C3 C2 N1 110.4(5) . . ?
C3 C2 H2 124.8 . . ?
N1 C2 H2 124.8 . . ?
C2 C3 N2 105.8(5) . . ?
C2 C3 H3 127.1 . . ?
N2 C3 H3 127.1 . . ?
N2 C4 C5 113.5(5) . . ?
N2 C4 H4A 108.9 . . ?
C5 C4 H4A 108.9 . . ?
N2 C4 H4B 108.9 . . ?
C5 C4 H4B 108.9 . . ?
H4A C4 H4B 107.7 . . ?
O13 C5 C4 108.6(5) . . ?
O13 C5 H5A 110.0 . . ?
C4 C5 H5A 110.0 . . ?
O13 C5 H5B 110.0 . . ?
C4 C5 H5B 110.0 . . ?
H5A C5 H5B 108.3 . . ?
O13 C6 C7 113.7(8) . . ?
O13 C6 H6A 108.8 . . ?
C7 C6 H6A 108.8 . . ?
O13 C6 H6B 108.8 . . ?
C7 C6 H6B 108.8 . . ?
H6A C6 H6B 107.7 . . ?
C6 C7 N3 109.9(8) . . ?
C6 C7 H7A 109.7 . . ?
N3 C7 H7A 109.7 . . ?
C6 C7 H7B 109.7 . . ?
N3 C7 H7B 109.7 . . ?
H7A C7 H7B 108.2 . . ?
C9 C8 N3 106.8(7) . . ?
C9 C8 H8 126.6 . . ?
N3 C8 H8 126.6 . . ?
C8 C9 N4 108.6(8) . . ?
C8 C9 H9 125.7 . . ?
N4 C9 H9 125.7 . . ?
N4 C10 N3 111.9(8) . . ?
N4 C10 H10 124.1 . . ?
N3 C10 H10 124.1 . . ?
N5 C11 N6 112.0(6) . . ?
N5 C11 H11 124.0 . . ?
N6 C11 H11 124.0 . . ?
C13 C12 N5 110.5(6) . . ?
C13 C12 H12 124.8 . . ?
N5 C12 H12 124.8 . . ?
C12 C13 N6 107.1(6) . . ?
C12 C13 H13 126.4 . . ?
N6 C13 H13 126.4 . . ?
N6 C14 C15 111.2(6) . . ?
N6 C14 H14A 109.4 . . ?
C15 C14 H14A 109.4 . . ?
N6 C14 H14B 109.4 . . ?
C15 C14 H14B 109.4 . . ?
H14A C14 H14B 108.0 . . ?
O14 C15 C14 107.3(7) . . ?
O14 C15 H15A 110.3 . . ?
C14 C15 H15A 110.3 . . ?
O14 C15 H15B 110.3 . . ?
C14 C15 H15B 110.3 . . ?
H15A C15 H15B 108.5 . . ?
O14 C16 C17 106.6(7) . . ?
O14 C16 H16A 110.4 . . ?
C17 C16 H16A 110.4 . . ?
O14 C16 H16B 110.4 . . ?
C17 C16 H16B 110.4 . . ?
H16A C16 H16B 108.6 . . ?
N7 C17 C16 109.0(7) . . ?
N7 C17 H17A 109.9 . . ?
C16 C17 H17A 109.9 . . ?
N7 C17 H17B 109.9 . . ?
C16 C17 H17B 109.9 . . ?
H17A C17 H17B 108.3 . . ?
C19 C18 N7 106.3(6) . . ?
C19 C18 H18 126.8 . . ?
N7 C18 H18 126.8 . . ?
C18 C19 N8 109.7(6) . . ?
C18 C19 H19 125.2 . . ?
N8 C19 H19 125.2 . . ?
N8 C20 N7 110.9(6) . . ?
N8 C20 H20 124.5 . . ?
N7 C20 H20 124.5 . . ?
O2 C21 O1 126.4(5) . . ?
O2 C21 C24 117.1(4) . . ?
O1 C21 C24 116.5(4) . . ?
O4 C22 O3 124.6(4) . . ?
O4 C22 C26 118.1(4) . . ?
O3 C22 C26 117.2(4) . . ?
O6 C23 O5 121.0(4) . . ?
O6 C23 C28 120.3(4) . . ?
O5 C23 C28 118.8(4) . . ?
C25 C24 C29 119.3(4) . . ?
C25 C24 C21 120.5(4) . . ?
C29 C24 C21 120.1(4) . . ?
C26 C25 C24 120.8(4) . . ?
C26 C25 H25 119.6 . . ?
C24 C25 H25 119.6 . . ?
C25 C26 C27 119.8(4) . . ?
C25 C26 C22 119.9(4) . . ?
C27 C26 C22 119.9(4) . . ?
C28 C27 C26 120.1(4) . . ?
C28 C27 H27 119.9 . . ?
C26 C27 H27 119.9 . . ?
C29 C28 C27 118.9(4) . . ?
C29 C28 C23 119.6(4) . . ?
C27 C28 C23 121.5(4) . . ?
C24 C29 C28 121.0(4) . . ?
C24 C29 H29 119.5 . . ?
C28 C29 H29 119.5 . . ?
O8 C30 O7 122.0(5) . . ?
O8 C30 C33 118.2(4) . . ?
O7 C30 C33 119.8(4) . . ?
O10 C31 O9 123.1(4) . . ?
O10 C31 C35 116.7(4) . . ?
O9 C31 C35 120.2(4) . . ?
O11 C32 O12 125.7(5) . . ?
O11 C32 C37 116.2(4) . . ?
O12 C32 C37 118.1(4) . . ?
C34 C33 C38 118.9(4) . . ?
C34 C33 C30 120.2(4) . . ?
C38 C33 C30 120.9(4) . . ?
C35 C34 C33 120.2(4) . . ?
C35 C34 H34 119.9 . . ?
C33 C34 H34 119.9 . . ?
C34 C35 C36 120.1(4) . . ?
C34 C35 C31 119.5(4) . . ?
C36 C35 C31 120.3(4) . . ?
C37 C36 C35 120.0(4) . . ?
C37 C36 H36 120.0 . . ?
C35 C36 H36 120.0 . . ?
C38 C37 C36 119.3(4) . . ?
C38 C37 C32 120.1(4) . . ?
C36 C37 C32 120.4(4) . . ?
C37 C38 C33 121.3(4) . . ?
C37 C38 H38 119.3 . . ?
C33 C38 H38 119.3 . . ?
C1 N1 C2 105.1(4) . . ?
C1 N1 Cd3 127.8(3) . . ?
C2 N1 Cd3 126.5(4) . . ?
C1 N2 C3 107.3(5) . . ?
C1 N2 C4 125.9(5) . . ?
C3 N2 C4 126.7(5) . . ?
C10 N3 C8 106.2(7) . . ?
C10 N3 C7 122.4(9) . . ?
C8 N3 C7 131.4(8) . . ?
C10 N4 C9 106.4(6) . . ?
C10 N4 Cd3 122.0(5) . 3_565 ?
C9 N4 Cd3 131.6(5) . 3_565 ?
C11 N5 C12 104.6(6) . . ?
C11 N5 Cd2 133.4(5) . . ?
C12 N5 Cd2 120.0(4) . . ?
C11 N6 C13 105.8(5) . . ?
C11 N6 C14 128.0(6) . . ?
C13 N6 C14 126.2(6) . . ?
C20 N7 C18 107.8(5) . . ?
C20 N7 C17 125.4(7) . . ?
C18 N7 C17 126.5(7) . . ?
C20 N8 C19 105.3(5) . . ?
C20 N8 Cd2 125.1(4) . 4_566 ?
C19 N8 Cd2 129.6(4) . 4_566 ?
C21 O1 Cd3 138.2(4) . . ?
C21 O2 Cd1 132.7(3) . . ?
C22 O3 Cd1 118.9(3) . 3_566 ?
C22 O4 Cd2 135.5(3) . 3_566 ?
C23 O5 Cd3 143.8(3) . 2 ?
C23 O5 Cd1 93.6(3) . 2 ?
Cd3 O5 Cd1 107.67(13) 2 2 ?
C23 O6 Cd1 91.4(3) . 2 ?
C30 O7 Cd1 144.2(3) . . ?
C30 O7 Cd2 87.8(3) . . ?
Cd1 O7 Cd2 114.13(13) . . ?
C30 O8 Cd2 96.5(3) . . ?
C31 O9 Cd3 137.8(3) . . ?
C31 O10 Cd2 108.8(3) . 4_565 ?
C32 O11 Cd3 153.2(4) . 3_666 ?
C32 O12 Cd1 120.2(3) . 3_666 ?
C6 O13 C5 116.1(6) . . ?
C16 O14 C15 111.2(7) . . ?
H1A O1W H1B 107(5) . . ?

loop_
_geom_bond_atom_site_label_1
_geom_bond_atom_site_label_2
_geom_bond_distance
_geom_bond_site_symmetry_2
_geom_bond_publ_flag
Cd1 O12 2.247(4) 3_666 ?
Cd1 O3 2.250(3) 3_566 ?
Cd1 O2 2.278(4) . ?
Cd1 O5 2.385(3) 2_545 ?
Cd1 O7 2.403(3) . ?
Cd1 O6 2.450(4) 2_545 ?
Cd2 O4 2.261(4) 3_566 ?
Cd2 N8 2.262(5) 4_565 ?
Cd2 O10 2.275(4) 4_566 ?
Cd2 N5 2.295(5) . ?
Cd2 O8 2.341(4) . ?
Cd2 O7 2.525(4) . ?
Cd3 O11 2.267(3) 3_666 ?
Cd3 O1 2.285(4) . ?
Cd3 N1 2.293(4) . ?
Cd3 N4 2.304(5) 3_565 ?
Cd3 O9 2.322(4) . ?
Cd3 O5 2.337(3) 2_545 ?
C1 N1 1.322(7) . ?
C1 N2 1.342(7) . ?
C1 H1 0.9300 . ?
C2 C3 1.357(8) . ?
C2 N1 1.362(7) . ?
C2 H2 0.9300 . ?
C3 N2 1.362(8) . ?
C3 H3 0.9300 . ?
C4 N2 1.468(7) . ?
C4 C5 1.502(9) . ?
C4 H4A 0.9700 . ?
C4 H4B 0.9700 . ?
C5 O13 1.415(8) . ?
C5 H5A 0.9700 . ?
C5 H5B 0.9700 . ?
C6 O13 1.415(8) . ?
C6 C7 1.427(11) . ?
C6 H6A 0.9700 . ?
C6 H6B 0.9700 . ?
C7 N3 1.510(11) . ?
C7 H7A 0.9700 . ?
C7 H7B 0.9700 . ?
C8 C9 1.348(11) . ?
C8 N3 1.385(13) . ?
C8 H8 0.9300 . ?
C9 N4 1.376(9) . ?
C9 H9 0.9300 . ?
C10 N4 1.305(9) . ?
C10 N3 1.337(10) . ?
C10 H10 0.9300 . ?
C11 N5 1.311(8) . ?
C11 N6 1.346(8) . ?
C11 H11 0.9300 . ?
C12 C13 1.331(9) . ?
C12 N5 1.354(8) . ?
C12 H12 0.9300 . ?
C13 N6 1.349(8) . ?
C13 H13 0.9300 . ?
C14 N6 1.458(8) . ?
C14 C15 1.492(11) . ?
C14 H14A 0.9700 . ?
C14 H14B 0.9700 . ?
C15 O14 1.406(9) . ?
C15 H15A 0.9700 . ?
C15 H15B 0.9700 . ?
C16 O14 1.386(11) . ?
C16 C17 1.531(12) . ?
C16 H16A 0.9700 . ?
C16 H16B 0.9700 . ?
C17 N7 1.474(8) . ?
C17 H17A 0.9700 . ?
C17 H17B 0.9700 . ?
C18 C19 1.344(10) . ?
C18 N7 1.346(9) . ?
C18 H18 0.9300 . ?
C19 N8 1.365(8) . ?
C19 H19 0.9300 . ?
C20 N8 1.316(7) . ?
C20 N7 1.333(8) . ?
C20 H20 0.9300 . ?
C21 O2 1.253(6) . ?
C21 O1 1.258(6) . ?
C21 C24 1.511(6) . ?
C22 O4 1.249(6) . ?
C22 O3 1.261(6) . ?
C22 C26 1.514(6) . ?
C23 O6 1.247(6) . ?
C23 O5 1.276(6) . ?
C23 C28 1.501(7) . ?
C24 C25 1.392(6) . ?
C24 C29 1.393(6) . ?
C25 C26 1.381(7) . ?
C25 H25 0.9300 . ?
C26 C27 1.403(7) . ?
C27 C28 1.402(7) . ?
C27 H27 0.9300 . ?
C28 C29 1.397(7) . ?
C29 H29 0.9300 . ?
C30 O8 1.257(6) . ?
C30 O7 1.265(6) . ?
C30 C33 1.499(7) . ?
C31 O10 1.255(6) . ?
C31 O9 1.261(6) . ?
C31 C35 1.515(6) . ?
C32 O11 1.242(6) . ?
C32 O12 1.253(6) . ?
C32 C37 1.511(6) . ?
C33 C34 1.394(6) . ?
C33 C38 1.397(7) . ?
C34 C35 1.391(7) . ?
C34 H34 0.9300 . ?
C35 C36 1.396(6) . ?
C36 C37 1.393(6) . ?
C36 H36 0.9300 . ?
C37 C38 1.382(7) . ?
C38 H38 0.9300 . ?
N4 Cd3 2.304(5) 3_565 ?
N8 Cd2 2.262(5) 4_566 ?
O3 Cd1 2.250(3) 3_566 ?
O4 Cd2 2.261(4) 3_566 ?
O5 Cd3 2.337(3) 2 ?
O5 Cd1 2.385(3) 2 ?
O6 Cd1 2.450(4) 2 ?
O10 Cd2 2.275(4) 4_565 ?
O11 Cd3 2.267(3) 3_666 ?
O12 Cd1 2.247(4) 3_666 ?
O1W H1A 0.86(3) . ?
O1W H1B 0.86(3) . ?

loop_
_geom_torsion_atom_site_label_1
_geom_torsion_atom_site_label_2
_geom_torsion_atom_site_label_3
_geom_torsion_atom_site_label_4
_geom_torsion
_geom_torsion_site_symmetry_1
_geom_torsion_site_symmetry_2
_geom_torsion_site_symmetry_3
_geom_torsion_site_symmetry_4
_geom_torsion_publ_flag
N1 C2 C3 N2 1.0(9) . . . . ?
N2 C4 C5 O13 67.8(6) . . . . ?
O13 C6 C7 N3 -52.5(12) . . . . ?
N3 C8 C9 N4 -2.4(9) . . . . ?
N5 C12 C13 N6 -1.2(9) . . . . ?
N6 C14 C15 O14 67.3(8) . . . . ?
O14 C16 C17 N7 65.5(10) . . . . ?
N7 C18 C19 N8 -0.8(9) . . . . ?
O2 C21 C24 C25 7.9(7) . . . . ?
O1 C21 C24 C25 -169.1(5) . . . . ?
O2 C21 C24 C29 -175.4(5) . . . . ?
O1 C21 C24 C29 7.6(7) . . . . ?
C29 C24 C25 C26 -3.3(8) . . . . ?
C21 C24 C25 C26 173.4(5) . . . . ?
C24 C25 C26 C27 0.8(8) . . . . ?
C24 C25 C26 C22 -172.2(5) . . . . ?
O4 C22 C26 C25 149.1(5) . . . . ?
O3 C22 C26 C25 -28.3(7) . . . . ?
O4 C22 C26 C27 -23.9(7) . . . . ?
O3 C22 C26 C27 158.7(5) . . . . ?
C25 C26 C27 C28 2.5(7) . . . . ?
C22 C26 C27 C28 175.6(4) . . . . ?
C26 C27 C28 C29 -3.3(7) . . . . ?
C26 C27 C28 C23 178.8(4) . . . . ?
O6 C23 C28 C29 21.0(7) . . . . ?
O5 C23 C28 C29 -158.8(5) . . . . ?
O6 C23 C28 C27 -161.0(5) . . . . ?
O5 C23 C28 C27 19.2(7) . . . . ?
C25 C24 C29 C28 2.5(8) . . . . ?
C21 C24 C29 C28 -174.2(5) . . . . ?
C27 C28 C29 C24 0.7(8) . . . . ?
C23 C28 C29 C24 178.7(5) . . . . ?
O8 C30 C33 C34 157.7(5) . . . . ?
O7 C30 C33 C34 -21.2(7) . . . . ?
O8 C30 C33 C38 -23.9(7) . . . . ?
O7 C30 C33 C38 157.3(5) . . . . ?
C38 C33 C34 C35 3.2(7) . . . . ?
C30 C33 C34 C35 -178.3(5) . . . . ?
C33 C34 C35 C36 -2.4(7) . . . . ?
C33 C34 C35 C31 174.1(5) . . . . ?
O10 C31 C35 C34 -144.8(5) . . . . ?
O9 C31 C35 C34 31.8(7) . . . . ?
O10 C31 C35 C36 31.7(7) . . . . ?
O9 C31 C35 C36 -151.7(5) . . . . ?
C34 C35 C36 C37 -1.4(7) . . . . ?
C31 C35 C36 C37 -177.9(5) . . . . ?
C35 C36 C37 C38 4.4(7) . . . . ?
C35 C36 C37 C32 -171.9(5) . . . . ?
O11 C32 C37 C38 -4.7(7) . . . . ?
O12 C32 C37 C38 178.0(5) . . . . ?
O11 C32 C37 C36 171.6(5) . . . . ?
O12 C32 C37 C36 -5.7(7) . . . . ?
C36 C37 C38 C33 -3.7(7) . . . . ?
C32 C37 C38 C33 172.7(5) . . . . ?
C34 C33 C38 C37 -0.2(7) . . . . ?
C30 C33 C38 C37 -178.7(5) . . . . ?
N2 C1 N1 C2 0.3(7) . . . . ?
N2 C1 N1 Cd3 171.2(4) . . . . ?
C3 C2 N1 C1 -0.8(8) . . . . ?
C3 C2 N1 Cd3 -171.9(5) . . . . ?
O1 Cd3 N1 C1 163.8(5) . . . . ?
N4 Cd3 N1 C1 70.1(5) 3_565 . . . ?
O9 Cd3 N1 C1 -22.5(5) . . . . ?
O5 Cd3 N1 C1 -108.2(5) 2_545 . . . ?
O1 Cd3 N1 C2 -27.1(5) . . . . ?
N4 Cd3 N1 C2 -120.8(5) 3_565 . . . ?
O9 Cd3 N1 C2 146.6(5) . . . . ?
O5 Cd3 N1 C2 60.9(5) 2_545 . . . ?
N1 C1 N2 C3 0.3(7) . . . . ?
N1 C1 N2 C4 178.6(5) . . . . ?
C2 C3 N2 C1 -0.8(8) . . . . ?
C2 C3 N2 C4 -179.1(6) . . . . ?
C5 C4 N2 C1 122.8(6) . . . . ?
C5 C4 N2 C3 -59.3(8) . . . . ?
N4 C10 N3 C8 0.2(9) . . . . ?
N4 C10 N3 C7 -177.5(7) . . . . ?
C9 C8 N3 C10 1.4(9) . . . . ?
C9 C8 N3 C7 178.8(8) . . . . ?
C6 C7 N3 C10 87.9(11) . . . . ?
C6 C7 N3 C8 -89.2(11) . . . . ?
N3 C10 N4 C9 -1.7(8) . . . . ?
N3 C10 N4 Cd3 176.8(5) . . . 3_565 ?
C8 C9 N4 C10 2.5(8) . . . . ?
C8 C9 N4 Cd3 -175.7(5) . . . 3_565 ?
N6 C11 N5 C12 -0.4(9) . . . . ?
N6 C11 N5 Cd2 162.7(5) . . . . ?
C13 C12 N5 C11 1.0(9) . . . . ?
C13 C12 N5 Cd2 -164.9(5) . . . . ?
O4 Cd2 N5 C11 118.6(7) 3_566 . . . ?
O10 Cd2 N5 C11 -12.3(7) 4_566 . . . ?
O8 Cd2 N5 C11 -108.1(7) . . . . ?
O7 Cd2 N5 C11 -161.2(7) . . . . ?
O4 Cd2 N5 C12 -80.4(5) 3_566 . . . ?
O10 Cd2 N5 C12 148.8(5) 4_566 . . . ?
O8 Cd2 N5 C12 52.9(5) . . . . ?
O7 Cd2 N5 C12 -0.2(5) . . . . ?
N5 C11 N6 C13 -0.3(9) . . . . ?
N5 C11 N6 C14 176.5(7) . . . . ?
C12 C13 N6 C11 0.9(8) . . . . ?
C12 C13 N6 C14 -175.9(7) . . . . ?
C15 C14 N6 C11 -116.0(9) . . . . ?
C15 C14 N6 C13 60.1(10) . . . . ?
N8 C20 N7 C18 -1.2(8) . . . . ?
N8 C20 N7 C17 173.7(6) . . . . ?
C19 C18 N7 C20 1.2(8) . . . . ?
C19 C18 N7 C17 -173.6(7) . . . . ?
C16 C17 N7 C20 -105.4(9) . . . . ?
C16 C17 N7 C18 68.5(11) . . . . ?
N7 C20 N8 C19 0.7(7) . . . . ?
N7 C20 N8 Cd2 -177.7(4) . . . 4_566 ?
C18 C19 N8 C20 0.1(8) . . . . ?
C18 C19 N8 Cd2 178.4(5) . . . 4_566 ?
O2 C21 O1 Cd3 21.7(9) . . . . ?
C24 C21 O1 Cd3 -161.7(4) . . . . ?
O11 Cd3 O1 C21 -79.1(5) 3_666 . . . ?
N1 Cd3 O1 C21 103.3(5) . . . . ?
N4 Cd3 O1 C21 -160.4(5) 3_565 . . . ?
O5 Cd3 O1 C21 8.9(5) 2_545 . . . ?
O1 C21 O2 Cd1 3.9(9) . . . . ?
C24 C21 O2 Cd1 -172.8(3) . . . . ?
O12 Cd1 O2 C21 60.4(5) 3_666 . . . ?
O3 Cd1 O2 C21 154.1(5) 3_566 . . . ?
O5 Cd1 O2 C21 -45.7(5) 2_545 . . . ?
O6 Cd1 O2 C21 -99.8(5) 2_545 . . . ?
O4 C22 O3 Cd1 -7.3(7) . . . 3_566 ?
C26 C22 O3 Cd1 169.9(3) . . . 3_566 ?
O3 C22 O4 Cd2 -76.8(7) . . . 3_566 ?
C26 C22 O4 Cd2 106.0(5) . . . 3_566 ?
O6 C23 O5 Cd3 -129.3(5) . . . 2 ?
C28 C23 O5 Cd3 50.6(7) . . . 2 ?
O6 C23 O5 Cd1 -2.3(5) . . . 2 ?
C28 C23 O5 Cd1 177.6(4) . . . 2 ?
O5 C23 O6 Cd1 2.2(5) . . . 2 ?
C28 C23 O6 Cd1 -177.6(4) . . . 2 ?
O8 C30 O7 Cd1 131.6(5) . . . . ?
C33 C30 O7 Cd1 -49.5(8) . . . . ?
O8 C30 O7 Cd2 1.4(5) . . . . ?
C33 C30 O7 Cd2 -179.8(4) . . . . ?
O12 Cd1 O7 C30 -17.0(6) 3_666 . . . ?
O3 Cd1 O7 C30 -110.1(6) 3_566 . . . ?
O5 Cd1 O7 C30 90.5(6) 2_545 . . . ?
O6 Cd1 O7 C30 144.6(6) 2_545 . . . ?
O12 Cd1 O7 Cd2 106.23(17) 3_666 . . . ?
O3 Cd1 O7 Cd2 13.18(18) 3_566 . . . ?
O5 Cd1 O7 Cd2 -146.27(16) 2_545 . . . ?
O6 Cd1 O7 Cd2 -92.15(15) 2_545 . . . ?
O4 Cd2 O7 C30 165.6(3) 3_566 . . . ?
N8 Cd2 O7 C30 -105.6(3) 4_565 . . . ?
O10 Cd2 O7 C30 -12.1(4) 4_566 . . . ?
N5 Cd2 O7 C30 81.6(3) . . . . ?
O8 Cd2 O7 C30 -0.8(3) . . . . ?
O4 Cd2 O7 Cd1 14.88(16) 3_566 . . . ?
N8 Cd2 O7 Cd1 103.75(18) 4_565 . . . ?
O10 Cd2 O7 Cd1 -162.8(2) 4_566 . . . ?
N5 Cd2 O7 Cd1 -69.1(2) . . . . ?
O8 Cd2 O7 Cd1 -151.5(2) . . . . ?
O7 C30 O8 Cd2 -1.5(6) . . . . ?
C33 C30 O8 Cd2 179.6(4) . . . . ?
O4 Cd2 O8 C30 -17.7(4) 3_566 . . . ?
N8 Cd2 O8 C30 77.7(3) 4_565 . . . ?
O10 Cd2 O8 C30 175.0(3) 4_566 . . . ?
N5 Cd2 O8 C30 -100.5(3) . . . . ?
O7 Cd2 O8 C30 0.8(3) . . . . ?
O10 C31 O9 Cd3 -146.4(4) . . . . ?
C35 C31 O9 Cd3 37.2(7) . . . . ?
O11 Cd3 O9 C31 -6.4(5) 3_666 . . . ?
N1 Cd3 O9 C31 172.1(5) . . . . ?
N4 Cd3 O9 C31 75.2(5) 3_565 . . . ?
O5 Cd3 O9 C31 -93.9(5) 2_545 . . . ?
O9 C31 O10 Cd2 -30.3(6) . . . 4_565 ?
C35 C31 O10 Cd2 146.2(4) . . . 4_565 ?
O12 C32 O11 Cd3 19.7(13) . . . 3_666 ?
C37 C32 O11 Cd3 -157.4(6) . . . 3_666 ?
O11 C32 O12 Cd1 -23.0(7) . . . 3_666 ?
C37 C32 O12 Cd1 154.0(3) . . . 3_666 ?
C7 C6 O13 C5 -78.5(10) . . . . ?
C4 C5 O13 C6 175.0(5) . . . . ?
C17 C16 O14 C15 -173.0(7) . . . . ?
C14 C15 O14 C16 -162.2(7) . . . . ?
